data_2243230
loop_
_publ_author_name
'Tan, Sang Loon'
'Tiekink, Edward R. T.'

_publ_section_title
;
 The 1:2 co-crystal formed between
 <i>N</i>,<i>N</i>'-bis(pyridin-4-ylmethyl)ethanediamide and benzoic acid:
 crystal structure, Hirshfeld surface analysis and computational study
;
_journal_coeditor_code HB7875
_journal_issue 1
_journal_name_full 'Acta Crystallographica Section E'
_journal_page_first 102
_journal_page_last 110
_journal_paper_doi 10.1107/S2056989019016840
_journal_volume 76
_journal_year 2020
_chemical_formula_iupac 'C14 H14 N4 O2, 2C7 H6 O2'
_chemical_formula_moiety 'C14 H14 N4 O2, 2(C7 H6 O2)'
_chemical_formula_sum 'C28 H26 N4 O6'
_chemical_formula_weight 514.53
_chemical_name_systematic
;
<i>N</i>,<i>N</i>'-bis(pyridin-4-ylmethyl)ethanediamide; bis(benzoic acid)
;
_space_group_crystal_system triclinic
_space_group_IT_number 2
_space_group_name_Hall '-P 1'
_space_group_name_H-M_alt 'P -1'
_atom_sites_solution_hydrogens mixed
_atom_sites_solution_primary direct
_atom_sites_solution_secondary difmap
_audit_creation_method SHELXL-2017/1
_cell_angle_alpha 100.755(2)
_cell_angle_beta 108.318(2)
_cell_angle_gamma 95.617(2)
_cell_formula_units_Z 2
_cell_length_a 9.6543(2)
_cell_length_b 9.9235(2)
_cell_length_c 14.1670(3)
_cell_measurement_reflns_used 16947
_cell_measurement_temperature 100(2)
_cell_measurement_theta_max 76.1500
_cell_measurement_theta_min 3.3320
_cell_volume 1247.90(5)
_computing_cell_refinement
;
CrysAlisPro (Rigaku OD, 2018)
;
_computing_data_collection
;
CrysAlisPro (Rigaku OD, 2018)
;
_computing_data_reduction
;
CrysAlisPro (Rigaku OD, 2018)
;
_computing_molecular_graphics
;
ORTEP-3 for Windows (Farrugia, 2012), DIAMOND (Brandenburg,
2006)
;
_computing_publication_material
;
publCIF (Westrip, 2010)
;
_computing_structure_refinement
;
<i>SHELXL2017/1</i> (Sheldrick, 2015<i>b</i>)
;
_computing_structure_solution
;
SHELXS (Sheldrick, 2015<i>a</i>)
;
_diffrn_ambient_temperature 100(2)
_diffrn_detector_area_resol_mean 5.2558
_diffrn_measured_fraction_theta_full 1.000
_diffrn_measured_fraction_theta_max 0.994
_diffrn_measurement_device_type 'Rigaku XtaLAB Synergy Dualflex AtlasS2'
_diffrn_measurement_method '\w scans'
_diffrn_radiation_type CuK\a
_diffrn_radiation_wavelength 1.54184
_diffrn_reflns_av_R_equivalents 0.0306
_diffrn_reflns_av_unetI/netI 0.0185
_diffrn_reflns_limit_h_max 12
_diffrn_reflns_limit_h_min -12
_diffrn_reflns_limit_k_max 12
_diffrn_reflns_limit_k_min -12
_diffrn_reflns_limit_l_max 17
_diffrn_reflns_limit_l_min -17
_diffrn_reflns_number 31534
_diffrn_reflns_theta_full 67.684
_diffrn_reflns_theta_max 76.441
_diffrn_reflns_theta_min 3.377
_diffrn_source 'micro-focus sealed X-ray tube'
_exptl_absorpt_coefficient_mu 0.809
_exptl_absorpt_correction_T_max 1.000
_exptl_absorpt_correction_T_min 0.832
_exptl_absorpt_correction_type gaussian
_exptl_absorpt_process_details
;
(CrysAlis PRO; Rigaku OD, 2018)
;
_exptl_crystal_colour colourless
_exptl_crystal_density_diffrn 1.369
_exptl_crystal_description prism
_exptl_crystal_F_000 540
_exptl_crystal_size_max 0.120
_exptl_crystal_size_mid 0.073
_exptl_crystal_size_min 0.045
_refine_diff_density_max 0.211
_refine_diff_density_min -0.275
_refine_ls_extinction_method none
_refine_ls_goodness_of_fit_ref 1.018
_refine_ls_hydrogen_treatment mixed
_refine_ls_matrix_type full
_refine_ls_number_parameters 359
_refine_ls_number_reflns 5220
_refine_ls_number_restraints 4
_refine_ls_restrained_S_all 1.019
_refine_ls_R_factor_all 0.0373
_refine_ls_R_factor_gt 0.0338
_refine_ls_shift/su_max 0.001
_refine_ls_shift/su_mean 0.000
_refine_ls_structure_factor_coef Fsqd
_refine_ls_weighting_details 'w=1/[\s^2^(Fo^2^)+(0.0539P)^2^+0.3396P] where P=(Fo^2^+2Fc^2^)/3'
_refine_ls_weighting_scheme calc
_refine_ls_wR_factor_gt 0.0896
_refine_ls_wR_factor_ref 0.0932
_reflns_number_gt 4736
_reflns_number_total 5220
_reflns_threshold_expression 'I > 2\s(I)'
_cod_data_source_file hb7875sup1.cif
_cod_data_source_block I
_cod_database_code 2243230
_shelx_space_group_comment
;
The symmetry employed for this shelxl refinement is uniquely defined
by the following loop, which should always be used as a source of
symmetry information in preference to the above space-group names.
They are only intended as comments.
;
_shelx_estimated_absorpt_t_min 0.909
_shelx_estimated_absorpt_t_max 0.964

loop_
_space_group_symop_operation_xyz
'x, y, z'
'-x, -y, -z'

loop_
_atom_site_type_symbol
_atom_site_label
_atom_site_fract_x
_atom_site_fract_y
_atom_site_fract_z
_atom_site_U_iso_or_equiv
_atom_site_adp_type
_atom_site_calc_flag
_atom_site_occupancy
O O1 0.11169(8) 0.35585(8) 0.52445(6) 0.02229(17) Uani d 1
O O2 0.49733(8) 0.39415(8) 0.58292(6) 0.02091(16) Uani d 1
N N1 -0.09947(10) 0.21060(9) 0.09622(7) 0.02157(19) Uani d 1
N N2 0.25702(9) 0.46333(9) 0.45149(6) 0.01791(18) Uani d 1
H H2N 0.3484(10) 0.4904(14) 0.4548(10) 0.024(3) Uiso d 1
N N3 0.35581(9) 0.31253(9) 0.66765(6) 0.01757(18) Uani d 1
H H3N 0.2664(11) 0.2971(14) 0.6716(11) 0.025(3) Uiso d 1
N N4 0.75967(10) 0.62970(10) 0.97336(7) 0.0225(2) Uani d 1
C C1 -0.14959(11) 0.32758(11) 0.12456(8) 0.0211(2) Uani d 1
H H1 -0.240536 0.343746 0.080891 0.025 Uiso calc 1
C C2 -0.07474(11) 0.42577(11) 0.21457(8) 0.0198(2) Uani d 1
H H2 -0.113267 0.507935 0.231404 0.024 Uiso calc 1
C C3 0.05805(11) 0.40266(11) 0.28035(8) 0.0178(2) Uani d 1
C C4 0.11019(11) 0.28206(11) 0.25088(8) 0.0209(2) Uani d 1
H H4 0.200412 0.262855 0.293315 0.025 Uiso calc 1
C C5 0.02905(12) 0.18954(11) 0.15858(8) 0.0226(2) Uani d 1
H H5 0.066421 0.107775 0.138881 0.027 Uiso calc 1
C C6 0.13776(11) 0.50952(11) 0.37960(8) 0.0190(2) Uani d 1
H H6A 0.178912 0.594422 0.363694 0.023 Uiso calc 1
H H6B 0.064816 0.535030 0.412815 0.023 Uiso calc 1
C C7 0.23279(11) 0.39410(10) 0.51848(7) 0.0168(2) Uani d 1
C C8 0.37639(11) 0.36670(10) 0.59305(7) 0.0165(2) Uani d 1
C C9 0.47933(11) 0.27763(11) 0.74404(8) 0.0198(2) Uani d 1
H H9A 0.539689 0.227162 0.709171 0.024 Uiso calc 1
H H9B 0.439995 0.214321 0.779400 0.024 Uiso calc 1
C C10 0.57768(11) 0.40374(10) 0.82273(7) 0.0179(2) Uani d 1
C C11 0.51872(12) 0.50271(12) 0.87410(9) 0.0261(2) Uani d 1
H H11 0.414595 0.494664 0.858090 0.031 Uiso calc 1
C C12 0.61289(13) 0.61374(12) 0.94915(9) 0.0274(2) Uani d 1
H H12 0.571438 0.680499 0.984407 0.033 Uiso calc 1
C C13 0.81637(12) 0.53568(12) 0.92284(8) 0.0242(2) Uani d 1
H H13 0.920690 0.547791 0.938956 0.029 Uiso calc 1
C C14 0.73011(12) 0.42117(12) 0.84793(8) 0.0224(2) Uani d 1
H H14 0.774771 0.355655 0.814404 0.027 Uiso calc 1
O O3 0.55315(9) 1.14822(8) 0.95498(6) 0.02525(18) Uani d 1
O O4 0.72142(9) 1.01211(8) 0.94323(6) 0.02496(18) Uani d 1
H H4O 0.778(2) 1.0790(17) 0.9921(12) 0.073(6) Uiso d 1
C C15 0.58610(11) 1.04164(11) 0.91631(8) 0.0187(2) Uani d 1
C C16 0.47533(12) 0.93433(11) 0.82989(8) 0.0190(2) Uani d 1
C C17 0.32865(12) 0.95458(11) 0.79630(8) 0.0212(2) Uani d 1
H H17 0.299289 1.032279 0.830770 0.025 Uiso calc 1
C C18 0.22525(12) 0.86117(12) 0.71238(9) 0.0251(2) Uani d 1
H H18 0.125298 0.875244 0.689406 0.030 Uiso calc 1
C C19 0.26769(13) 0.74743(12) 0.66210(9) 0.0277(2) Uani d 1
H H19 0.197060 0.684161 0.604343 0.033 Uiso calc 1
C C20 0.41328(14) 0.72607(12) 0.69617(9) 0.0285(3) Uani d 1
H H20 0.442188 0.648021 0.661755 0.034 Uiso calc 1
C C21 0.51726(12) 0.81880(11) 0.78076(9) 0.0234(2) Uani d 1
H H21 0.616527 0.803107 0.804782 0.028 Uiso calc 1
O O5 -0.16140(8) 0.74669(8) 0.22439(6) 0.02307(17) Uani d 1
O O6 -0.03885(9) 0.80244(9) 0.12317(6) 0.02892(19) Uani d 1
H H6O -0.1140(19) 0.747(2) 0.0769(14) 0.088(8) Uiso d 1
C C22 -0.05202(11) 0.80401(10) 0.21249(8) 0.0187(2) Uani d 1
C C23 0.08033(11) 0.88364(10) 0.30063(8) 0.0180(2) Uani d 1
C C24 0.20594(11) 0.94266(11) 0.28499(8) 0.0192(2) Uani d 1
H H24 0.209182 0.931865 0.217699 0.023 Uiso calc 1
C C25 0.32654(12) 1.01739(11) 0.36799(8) 0.0220(2) Uani d 1
H H25 0.412647 1.056907 0.357507 0.026 Uiso calc 1
C C26 0.32108(12) 1.03425(11) 0.46627(8) 0.0238(2) Uani d 1
H H26 0.402958 1.086590 0.522807 0.029 Uiso calc 1
C C27 0.19693(13) 0.97515(12) 0.48208(8) 0.0263(2) Uani d 1
H H27 0.193811 0.986854 0.549439 0.032 Uiso calc 1
C C28 0.07667(12) 0.89864(12) 0.39969(8) 0.0234(2) Uani d 1
H H28 -0.007838 0.856648 0.410794 0.028 Uiso calc 1

loop_
_atom_site_aniso_label
_atom_site_aniso_U_11
_atom_site_aniso_U_22
_atom_site_aniso_U_33
_atom_site_aniso_U_12
_atom_site_aniso_U_13
_atom_site_aniso_U_23
O1 0.0163(3) 0.0268(4) 0.0250(4) 0.0018(3) 0.0078(3) 0.0085(3)
O2 0.0161(3) 0.0251(4) 0.0224(4) 0.0018(3) 0.0071(3) 0.0073(3)
N1 0.0217(4) 0.0236(4) 0.0177(4) 0.0029(3) 0.0053(3) 0.0035(3)
N2 0.0144(4) 0.0222(4) 0.0158(4) 0.0011(3) 0.0041(3) 0.0041(3)
N3 0.0153(4) 0.0199(4) 0.0159(4) 0.0001(3) 0.0042(3) 0.0037(3)
N4 0.0231(4) 0.0248(5) 0.0158(4) -0.0006(4) 0.0035(3) 0.0036(3)
C1 0.0189(5) 0.0246(5) 0.0190(5) 0.0039(4) 0.0040(4) 0.0072(4)
C2 0.0193(5) 0.0200(5) 0.0205(5) 0.0045(4) 0.0064(4) 0.0055(4)
C3 0.0171(5) 0.0206(5) 0.0168(5) 0.0014(4) 0.0068(4) 0.0058(4)
C4 0.0189(5) 0.0245(5) 0.0188(5) 0.0056(4) 0.0050(4) 0.0058(4)
C5 0.0241(5) 0.0230(5) 0.0207(5) 0.0072(4) 0.0072(4) 0.0039(4)
C6 0.0187(5) 0.0203(5) 0.0171(5) 0.0039(4) 0.0045(4) 0.0046(4)
C7 0.0166(5) 0.0166(4) 0.0151(4) 0.0012(4) 0.0048(4) 0.0008(4)
C8 0.0166(4) 0.0147(4) 0.0154(4) 0.0005(3) 0.0041(4) 0.0005(4)
C9 0.0199(5) 0.0194(5) 0.0178(5) 0.0021(4) 0.0033(4) 0.0051(4)
C10 0.0193(5) 0.0200(5) 0.0138(4) 0.0020(4) 0.0038(4) 0.0061(4)
C11 0.0174(5) 0.0309(6) 0.0248(5) 0.0033(4) 0.0044(4) -0.0005(5)
C12 0.0249(5) 0.0285(6) 0.0241(5) 0.0046(4) 0.0065(4) -0.0020(4)
C13 0.0171(5) 0.0319(6) 0.0211(5) 0.0005(4) 0.0041(4) 0.0058(4)
C14 0.0213(5) 0.0258(5) 0.0199(5) 0.0044(4) 0.0077(4) 0.0035(4)
O3 0.0264(4) 0.0233(4) 0.0216(4) 0.0062(3) 0.0047(3) -0.0006(3)
O4 0.0220(4) 0.0262(4) 0.0213(4) 0.0050(3) 0.0038(3) -0.0017(3)
C15 0.0226(5) 0.0211(5) 0.0139(4) 0.0036(4) 0.0071(4) 0.0057(4)
C16 0.0239(5) 0.0191(5) 0.0151(5) 0.0011(4) 0.0077(4) 0.0062(4)
C17 0.0250(5) 0.0207(5) 0.0196(5) 0.0028(4) 0.0091(4) 0.0067(4)
C18 0.0233(5) 0.0277(6) 0.0231(5) -0.0008(4) 0.0054(4) 0.0095(4)
C19 0.0312(6) 0.0246(5) 0.0219(5) -0.0066(4) 0.0061(4) 0.0030(4)
C20 0.0346(6) 0.0211(5) 0.0271(6) -0.0005(5) 0.0121(5) -0.0009(4)
C21 0.0249(5) 0.0216(5) 0.0238(5) 0.0025(4) 0.0096(4) 0.0042(4)
O5 0.0201(4) 0.0254(4) 0.0238(4) 0.0009(3) 0.0082(3) 0.0061(3)
O6 0.0266(4) 0.0374(5) 0.0158(4) -0.0093(3) 0.0058(3) -0.0004(3)
C22 0.0203(5) 0.0175(5) 0.0187(5) 0.0035(4) 0.0070(4) 0.0045(4)
C23 0.0203(5) 0.0158(4) 0.0174(5) 0.0041(4) 0.0055(4) 0.0038(4)
C24 0.0216(5) 0.0196(5) 0.0171(5) 0.0048(4) 0.0067(4) 0.0049(4)
C25 0.0192(5) 0.0218(5) 0.0233(5) 0.0023(4) 0.0053(4) 0.0050(4)
C26 0.0234(5) 0.0226(5) 0.0194(5) 0.0054(4) 0.0010(4) 0.0011(4)
C27 0.0315(6) 0.0310(6) 0.0156(5) 0.0068(5) 0.0072(4) 0.0042(4)
C28 0.0251(5) 0.0267(5) 0.0205(5) 0.0034(4) 0.0102(4) 0.0066(4)

loop_
_atom_type_symbol
_atom_type_description
_atom_type_scat_dispersion_real
_atom_type_scat_dispersion_imag
_atom_type_scat_source
C C 0.0181 0.0091 'International Tables Vol C Tables 4.2.6.8 and 6.1.1.4'
H H 0.0000 0.0000 'International Tables Vol C Tables 4.2.6.8 and 6.1.1.4'
N N 0.0311 0.0180 'International Tables Vol C Tables 4.2.6.8 and 6.1.1.4'
O O 0.0492 0.0322 'International Tables Vol C Tables 4.2.6.8 and 6.1.1.4'

loop_
_geom_angle_atom_site_label_1
_geom_angle_atom_site_label_2
_geom_angle_atom_site_label_3
_geom_angle
C5 N1 C1 117.75(9)
C7 N2 C6 121.82(9)
C7 N2 H2N 119.7(9)
C6 N2 H2N 118.1(9)
C8 N3 C9 120.98(9)
C8 N3 H3N 120.2(9)
C9 N3 H3N 118.8(9)
C12 N4 C13 118.30(9)
N1 C1 C2 122.96(10)
N1 C1 H1 118.5
C2 C1 H1 118.5
C1 C2 C3 119.25(10)
C1 C2 H2 120.4
C3 C2 H2 120.4
C4 C3 C2 117.79(9)
C4 C3 C6 123.35(9)
C2 C3 C6 118.85(9)
C3 C4 C5 119.32(10)
C3 C4 H4 120.3
C5 C4 H4 120.3
N1 C5 C4 122.91(10)
N1 C5 H5 118.5
C4 C5 H5 118.5
N2 C6 C3 114.41(8)
N2 C6 H6A 108.7
C3 C6 H6A 108.7
N2 C6 H6B 108.7
C3 C6 H6B 108.7
H6A C6 H6B 107.6
O1 C7 N2 125.93(9)
O1 C7 C8 121.14(9)
N2 C7 C8 112.92(8)
O2 C8 N3 124.54(9)
O2 C8 C7 121.86(9)
N3 C8 C7 113.60(9)
N3 C9 C10 113.22(8)
N3 C9 H9A 108.9
C10 C9 H9A 108.9
N3 C9 H9B 108.9
C10 C9 H9B 108.9
H9A C9 H9B 107.7
C11 C10 C14 117.99(9)
C11 C10 C9 121.18(9)
C14 C10 C9 120.79(9)
C10 C11 C12 119.57(10)
C10 C11 H11 120.2
C12 C11 H11 120.2
N4 C12 C11 122.16(11)
N4 C12 H12 118.9
C11 C12 H12 118.9
N4 C13 C14 123.03(10)
N4 C13 H13 118.5
C14 C13 H13 118.5
C13 C14 C10 118.93(10)
C13 C14 H14 120.5
C10 C14 H14 120.5
C15 O4 H4O 108.5(15)
O3 C15 O4 123.81(9)
O3 C15 C16 122.06(10)
O4 C15 C16 114.08(9)
C21 C16 C17 119.87(10)
C21 C16 C15 121.37(10)
C17 C16 C15 118.72(9)
C16 C17 C18 120.01(10)
C16 C17 H17 120.0
C18 C17 H17 120.0
C19 C18 C17 120.12(11)
C19 C18 H18 119.9
C17 C18 H18 119.9
C18 C19 C20 119.98(10)
C18 C19 H19 120.0
C20 C19 H19 120.0
C19 C20 C21 120.18(11)
C19 C20 H20 119.9
C21 C20 H20 119.9
C16 C21 C20 119.82(11)
C16 C21 H21 120.1
C20 C21 H21 120.1
C22 O6 H6O 108.4(17)
O5 C22 O6 123.94(9)
O5 C22 C23 122.33(9)
O6 C22 C23 113.73(9)
C24 C23 C28 119.83(9)
C24 C23 C22 121.07(9)
C28 C23 C22 119.10(9)
C25 C24 C23 119.91(10)
C25 C24 H24 120.0
C23 C24 H24 120.0
C26 C25 C24 119.98(10)
C26 C25 H25 120.0
C24 C25 H25 120.0
C27 C26 C25 120.23(10)
C27 C26 H26 119.9
C25 C26 H26 119.9
C26 C27 C28 120.18(10)
C26 C27 H27 119.9
C28 C27 H27 119.9
C27 C28 C23 119.85(10)
C27 C28 H28 120.1
C23 C28 H28 120.1

loop_
_geom_bond_atom_site_label_1
_geom_bond_atom_site_label_2
_geom_bond_distance
O1 C7 1.2270(12)
O2 C8 1.2312(12)
N1 C5 1.3395(14)
N1 C1 1.3421(14)
N2 C7 1.3336(13)
N2 C6 1.4538(13)
N2 H2N 0.881(9)
N3 C8 1.3298(13)
N3 C9 1.4570(13)
N3 H3N 0.883(9)
N4 C12 1.3346(15)
N4 C13 1.3338(15)
C1 C2 1.3845(15)
C1 H1 0.9500
C2 C3 1.3968(14)
C2 H2 0.9500
C3 C4 1.3869(15)
C3 C6 1.5157(14)
C4 C5 1.3906(15)
C4 H4 0.9500
C5 H5 0.9500
C6 H6A 0.9900
C6 H6B 0.9900
C7 C8 1.5402(14)
C9 C10 1.5139(14)
C9 H9A 0.9900
C9 H9B 0.9900
C10 C11 1.3861(15)
C10 C14 1.3857(15)
C11 C12 1.3894(16)
C11 H11 0.9500
C12 H12 0.9500
C13 C14 1.3857(15)
C13 H13 0.9500
C14 H14 0.9500
O3 C15 1.2162(13)
O4 C15 1.3197(13)
O4 H4O 0.860(10)
C15 C16 1.4980(14)
C16 C21 1.3902(15)
C16 C17 1.3929(15)
C17 C18 1.3895(15)
C17 H17 0.9500
C18 C19 1.3867(17)
C18 H18 0.9500
C19 C20 1.3869(18)
C19 H19 0.9500
C20 C21 1.3935(16)
C20 H20 0.9500
C21 H21 0.9500
O5 C22 1.2237(13)
O6 C22 1.3084(13)
O6 H6O 0.865(10)
C22 C23 1.4991(14)
C23 C24 1.3932(15)
C23 C28 1.3955(15)
C24 C25 1.3904(15)
C24 H24 0.9500
C25 C26 1.3893(16)
C25 H25 0.9500
C26 C27 1.3824(17)
C26 H26 0.9500
C27 C28 1.3899(16)
C27 H27 0.9500
C28 H28 0.9500

loop_
_geom_hbond_atom_site_label_D
_geom_hbond_atom_site_label_H
_geom_hbond_atom_site_label_A
_geom_hbond_site_symmetry_A
_geom_hbond_distance_DH
_geom_hbond_distance_HA
_geom_hbond_distance_DA
_geom_hbond_angle_DHA
N2 H2N O2 . 0.881(11) 2.356(13) 2.7192(12) 104.9(10)
N3 H3N O1 . 0.883(12) 2.363(14) 2.7154(12) 104.0(11)
O4 H4O N1 1_666 0.859(17) 1.778(17) 2.6366(12) 176.9(15)
O6 H6O N4 1_454 0.864(19) 1.719(19) 2.5731(13) 169(2)
N2 H2N O2 2_666 0.881(11) 2.052(12) 2.8618(12) 152.4(12)
N3 H3N O5 2_566 0.883(12) 2.116(13) 2.8516(12) 140.2(12)
C1 H1 O3 1_444 0.95 2.58 3.2009(14) 124
C2 H2 O5 . 0.95 2.47 3.3602(14) 155
C6 H6B O1 2_566 0.99 2.41 3.3826(14) 166
C12 H12 O3 2_677 0.95 2.36 3.3025(15) 171

loop_
_geom_torsion_atom_site_label_1
_geom_torsion_atom_site_label_2
_geom_torsion_atom_site_label_3
_geom_torsion_atom_site_label_4
_geom_torsion
C5 N1 C1 C2 -0.12(16)
N1 C1 C2 C3 -0.91(16)
C1 C2 C3 C4 1.13(15)
C1 C2 C3 C6 -178.91(9)
C2 C3 C4 C5 -0.39(15)
C6 C3 C4 C5 179.65(10)
C1 N1 C5 C4 0.91(16)
C3 C4 C5 N1 -0.66(17)
C7 N2 C6 C3 -87.36(12)
C4 C3 C6 N2 -12.00(14)
C2 C3 C6 N2 168.05(9)
C6 N2 C7 O1 3.86(16)
C6 N2 C7 C8 -175.03(8)
C9 N3 C8 O2 -1.50(15)
C9 N3 C8 C7 178.88(8)
O1 C7 C8 O2 173.94(9)
N2 C7 C8 O2 -7.10(13)
O1 C7 C8 N3 -6.43(13)
N2 C7 C8 N3 172.52(8)
C8 N3 C9 C10 75.45(12)
N3 C9 C10 C11 50.59(14)
N3 C9 C10 C14 -131.57(10)
C14 C10 C11 C12 -0.84(17)
C9 C10 C11 C12 177.05(10)
C13 N4 C12 C11 0.40(18)
C10 C11 C12 N4 0.64(19)
C12 N4 C13 C14 -1.24(17)
N4 C13 C14 C10 1.01(17)
C11 C10 C14 C13 0.07(16)
C9 C10 C14 C13 -177.84(10)
O3 C15 C16 C21 174.45(10)
O4 C15 C16 C21 -3.20(14)
O3 C15 C16 C17 -3.13(15)
O4 C15 C16 C17 179.22(9)
C21 C16 C17 C18 -1.48(15)
C15 C16 C17 C18 176.13(9)
C16 C17 C18 C19 0.20(16)
C17 C18 C19 C20 0.61(17)
C18 C19 C20 C21 -0.12(18)
C17 C16 C21 C20 1.96(16)
C15 C16 C21 C20 -175.59(10)
C19 C20 C21 C16 -1.17(17)
O5 C22 C23 C24 177.14(10)
O6 C22 C23 C24 -3.01(14)
O5 C22 C23 C28 -2.98(16)
O6 C22 C23 C28 176.87(10)
C28 C23 C24 C25 -0.63(15)
C22 C23 C24 C25 179.25(9)
C23 C24 C25 C26 -0.63(16)
C24 C25 C26 C27 1.00(16)
C25 C26 C27 C28 -0.10(17)
C26 C27 C28 C23 -1.16(17)
C24 C23 C28 C27 1.52(16)
C22 C23 C28 C27 -178.36(10)

_cod_database_fobs_code 2243230
